data_1511787
loop_
_publ_author_name
'Han, Sang-Don'
'Allen, Joshua L.'
'J\'onsson, Erlendur'
'Johansson, Patrik'
'McOwen, Dennis W.'
'Boyle, Paul D.'
'Henderson, Wesley A.'

_publ_section_title
;
 Solvate Structures and Computational/Spectroscopic Characterization of
 Lithium Difluoro(oxalato)borate (LiDFOB) Electrolytes
;
_journal_issue 11
_journal_name_full 'The Journal of Physical Chemistry C'
_journal_page_first 5521
_journal_paper_doi 10.1021/jp309102c
_journal_volume 117
_journal_year 2013
_chemical_formula_sum 'C84 H144 B6 F12 Li6 N8 O48'
_chemical_formula_weight 2368.57
_chemical_name_systematic ?
_space_group_IT_number 14
_symmetry_cell_setting monoclinic
_symmetry_space_group_name_Hall '-P 2ybc'
_symmetry_space_group_name_H-M 'P 1 21/c 1'
_atom_sites_solution_hydrogens geom
_atom_sites_solution_primary direct
_atom_sites_solution_secondary difmap
_audit_creation_method SHELXL-97
_cell_angle_alpha 90.00
_cell_angle_beta 122.419(10)
_cell_angle_gamma 90.00
_cell_formula_units_Z 2
_cell_length_a 21.957(6)
_cell_length_b 12.906(4)
_cell_length_c 25.723(6)
_cell_measurement_reflns_used 9908
_cell_measurement_temperature 110
_cell_measurement_theta_max 25.56
_cell_measurement_theta_min 2.45
_cell_volume 6153(3)
_computing_cell_refinement SAINT
_computing_data_collection Apex2
_computing_data_reduction SAINT
_computing_molecular_graphics NRCVAX
_computing_publication_material cif2tables.py
_computing_structure_refinement XL
_computing_structure_solution XS
_diffrn_ambient_temperature 110
_diffrn_measured_fraction_theta_full 0.994
_diffrn_measured_fraction_theta_max 0.994
_diffrn_measurement_device_type 'Bruker-Nonius Kappa Axis X8 Apex2'
_diffrn_measurement_method 'omega and phi scans'
_diffrn_radiation_monochromator graphite
_diffrn_radiation_source 'fine-focus sealed tube'
_diffrn_radiation_type MoK\a
_diffrn_radiation_wavelength 0.71073
_diffrn_reflns_av_R_equivalents 0.0550
_diffrn_reflns_av_sigmaI/netI 0.0468
_diffrn_reflns_limit_h_max 28
_diffrn_reflns_limit_h_min -25
_diffrn_reflns_limit_k_max 16
_diffrn_reflns_limit_k_min -15
_diffrn_reflns_limit_l_max 32
_diffrn_reflns_limit_l_min -32
_diffrn_reflns_number 122488
_diffrn_reflns_theta_full 27.22
_diffrn_reflns_theta_max 27.22
_diffrn_reflns_theta_min 1.84
_exptl_absorpt_coefficient_mu 0.112
_exptl_absorpt_correction_T_max 0.9790
_exptl_absorpt_correction_T_min 0.9493
_exptl_absorpt_correction_type multi-scan
_exptl_absorpt_process_details SADABS
_exptl_crystal_colour colourless
_exptl_crystal_density_diffrn 1.278
_exptl_crystal_density_method 'not measured'
_exptl_crystal_description prism
_exptl_crystal_F_000 2488
_exptl_crystal_size_max 0.47
_exptl_crystal_size_mid 0.45
_exptl_crystal_size_min 0.19
_platon_squeeze_details
;
Acta Cryst. (1990), A46, 194 as the 'BYPASS procedure' P. v.d. Sluis & A.L. Spek
;
_refine_diff_density_max 0.285
_refine_diff_density_min -0.288
_refine_diff_density_rms 0.051
_refine_ls_extinction_method none
_refine_ls_goodness_of_fit_ref 1.044
_refine_ls_hydrogen_treatment refall
_refine_ls_matrix_type full
_refine_ls_number_parameters 1027
_refine_ls_number_reflns 13662
_refine_ls_number_restraints 0
_refine_ls_restrained_S_all 1.044
_refine_ls_R_factor_all 0.0811
_refine_ls_R_factor_gt 0.0458
_refine_ls_shift/su_max 0.001
_refine_ls_shift/su_mean 0.000
_refine_ls_structure_factor_coef Fsqd
_refine_ls_weighting_details 'calc w=1/[\s^2^(Fo^2^)+(0.0490P)^2^+0.2895P] where P=(Fo^2^+2Fc^2^)/3'
_refine_ls_weighting_scheme calc
_refine_ls_wR_factor_gt 0.0939
_refine_ls_wR_factor_ref 0.1033
_reflns_number_gt 9258
_reflns_number_total 13662
_reflns_threshold_expression >2sigma(I)
_cod_data_source_file jp309102c_si_005.cif
_cod_data_source_block x12175
_cod_original_sg_symbol_H-M 'P 21/c'
_cod_database_code 1511787

loop_
_symmetry_equiv_pos_as_xyz
'x, y, z'
'-x, y+1/2, -z+1/2'
'-x, -y, -z'
'x, -y-1/2, z-1/2'

loop_
_atom_site_label
_atom_site_type_symbol
_atom_site_fract_x
_atom_site_fract_y
_atom_site_fract_z
_atom_site_U_iso_or_equiv
_atom_site_adp_type
_atom_site_occupancy
_atom_site_symmetry_multiplicity
_atom_site_calc_flag
Li1 Li 0.34497(16) 0.3288(2) 0.72859(13) 0.0309(7) Uani 1 1 d
O1 O 0.42510(6) 0.31377(9) 0.82560(5) 0.0338(3) Uani 1 1 d
O2 O 0.41575(6) 0.44188(9) 0.74155(5) 0.0346(3) Uani 1 1 d
O3 O 0.27652(6) 0.21617(8) 0.71789(5) 0.0256(3) Uani 1 1 d
O4 O 0.39060(6) 0.19524(8) 0.70879(5) 0.0280(3) Uani 1 1 d
O5 O 0.16263(7) 0.55262(9) 0.68478(6) 0.0376(3) Uani 1 1 d
O6 O 0.18394(7) 0.47658(10) 0.58629(6) 0.0401(3) Uani 1 1 d
N1 N 0.28237(7) 0.39175(10) 0.77524(6) 0.0244(3) Uani 1 1 d
N2 N 0.32330(7) 0.36766(10) 0.62703(6) 0.0260(3) Uani 1 1 d
C1 C 0.32812(10) 0.34987(16) 0.83796(8) 0.0329(4) Uani 1 1 d
H1A H 0.3208(8) 0.2732(14) 0.8361(7) 0.025(4) Uiso 1 1 d
H1B H 0.3134(9) 0.3780(13) 0.8672(8) 0.034(5) Uiso 1 1 d
C2 C 0.40671(11) 0.37036(17) 0.86354(9) 0.0378(5) Uani 1 1 d
H2A H 0.4155(10) 0.4485(16) 0.8612(9) 0.047(6) Uiso 1 1 d
H2B H 0.4370(10) 0.3433(14) 0.9069(9) 0.041(5) Uiso 1 1 d
C3 C 0.49109(11) 0.34805(18) 0.83279(10) 0.0425(5) Uani 1 1 d
H3A H 0.5045(10) 0.2929(15) 0.8124(8) 0.042(5) Uiso 1 1 d
H3B H 0.5294(11) 0.3540(15) 0.8755(10) 0.048(6) Uiso 1 1 d
C4 C 0.48107(11) 0.44962(18) 0.80062(10) 0.0442(5) Uani 1 1 d
H4A H 0.4761(11) 0.5095(17) 0.8206(9) 0.051(6) Uiso 1 1 d
H4B H 0.5220(11) 0.4590(15) 0.7957(9) 0.047(6) Uiso 1 1 d
C5 C 0.41532(11) 0.49896(15) 0.69366(10) 0.0377(5) Uani 1 1 d
H5A H 0.4580(10) 0.4777(13) 0.6922(7) 0.031(5) Uiso 1 1 d
H5B H 0.4199(10) 0.5708(16) 0.7034(8) 0.040(5) Uiso 1 1 d
C6 C 0.34575(11) 0.47685(14) 0.63398(9) 0.0338(4) Uani 1 1 d
H6A H 0.3060(9) 0.5171(13) 0.6307(7) 0.028(4) Uiso 1 1 d
H6B H 0.3508(9) 0.4962(14) 0.5998(8) 0.040(5) Uiso 1 1 d
C7 C 0.21266(9) 0.33650(13) 0.74075(8) 0.0256(4) Uani 1 1 d
H7A H 0.1853(9) 0.3708(13) 0.7023(8) 0.027(5) Uiso 1 1 d
H7B H 0.1861(8) 0.3418(12) 0.7630(7) 0.025(4) Uiso 1 1 d
C8 C 0.22160(10) 0.22314(13) 0.73156(8) 0.0249(4) Uani 1 1 d
H8A H 0.2359(9) 0.1808(14) 0.7692(8) 0.037(5) Uiso 1 1 d
H8B H 0.1752(9) 0.1948(12) 0.6969(8) 0.026(4) Uiso 1 1 d
C9 C 0.28823(10) 0.11384(13) 0.70388(9) 0.0280(4) Uani 1 1 d
H9A H 0.2548(8) 0.1024(12) 0.6586(8) 0.020(4) Uiso 1 1 d
H9B H 0.2764(9) 0.0613(13) 0.7266(7) 0.027(4) Uiso 1 1 d
C10 C 0.36743(11) 0.10679(14) 0.72731(9) 0.0329(4) Uani 1 1 d
H10A H 0.3975(10) 0.1090(14) 0.7739(9) 0.039(5) Uiso 1 1 d
H10B H 0.3745(9) 0.0390(14) 0.7111(8) 0.037(5) Uiso 1 1 d
C11 C 0.37244(11) 0.19082(14) 0.64648(9) 0.0310(4) Uani 1 1 d
H11A H 0.3267(11) 0.1645(14) 0.6216(9) 0.039(6) Uiso 1 1 d
H11B H 0.4087(10) 0.1484(14) 0.6446(8) 0.038(5) Uiso 1 1 d
C12 C 0.37746(11) 0.29901(14) 0.62746(9) 0.0308(4) Uani 1 1 d
H12A H 0.4248(10) 0.3265(13) 0.6566(8) 0.025(4) Uiso 1 1 d
H12B H 0.3743(9) 0.2968(14) 0.5865(8) 0.039(5) Uiso 1 1 d
C13 C 0.27127(11) 0.50373(14) 0.77863(9) 0.0327(4) Uani 1 1 d
H13A H 0.3213(11) 0.5319(14) 0.8075(8) 0.039(5) Uiso 1 1 d
H13B H 0.2433(10) 0.5160(14) 0.7968(8) 0.041(5) Uiso 1 1 d
C14 C 0.23933(10) 0.56059(15) 0.71881(9) 0.0347(4) Uani 1 1 d
H14A H 0.2518(10) 0.6356(17) 0.7270(9) 0.053(6) Uiso 1 1 d
H14B H 0.2586(9) 0.5345(13) 0.6959(8) 0.030(5) Uiso 1 1 d
C15 C 0.12785(12) 0.58874(15) 0.62278(10) 0.0400(5) Uani 1 1 d
H15A H 0.1565(9) 0.6472(14) 0.6216(7) 0.031(5) Uiso 1 1 d
H15B H 0.0787(11) 0.6154(14) 0.6097(8) 0.041(5) Uiso 1 1 d
C16 C 0.11645(11) 0.50377(17) 0.57891(10) 0.0406(5) Uani 1 1 d
H16A H 0.0942(10) 0.4446(15) 0.5867(8) 0.045(5) Uiso 1 1 d
H16B H 0.0807(10) 0.5270(15) 0.5355(9) 0.043(5) Uiso 1 1 d
C17 C 0.18801(10) 0.37133(15) 0.57296(9) 0.0327(4) Uani 1 1 d
H17A H 0.1452(10) 0.3524(13) 0.5324(8) 0.034(5) Uiso 1 1 d
H17B H 0.1903(9) 0.3266(13) 0.6046(8) 0.027(4) Uiso 1 1 d
C18 C 0.25266(10) 0.35307(17) 0.56864(8) 0.0334(4) Uani 1 1 d
H18A H 0.2486(9) 0.2803(15) 0.5562(8) 0.038(5) Uiso 1 1 d
H18B H 0.2499(9) 0.3960(14) 0.5366(8) 0.033(5) Uiso 1 1 d
Li2 Li 0.15292(17) 0.5272(2) 0.34047(15) 0.0377(7) Uani 1 1 d
O7 O 0.10599(6) 0.48451(9) 0.23703(5) 0.0281(3) Uani 1 1 d
O8 O 0.13124(6) 0.67727(9) 0.28203(5) 0.0278(3) Uani 1 1 d
O9 O 0.18225(6) 0.38074(8) 0.40771(5) 0.0280(3) Uani 1 1 d
O10 O 0.25099(6) 0.45710(8) 0.35506(5) 0.0252(3) Uani 1 1 d
O11 O 0.09130(6) 0.60687(9) 0.36819(5) 0.0288(3) Uani 1 1 d
O12 O 0.23345(7) 0.59492(9) 0.47004(6) 0.0339(3) Uani 1 1 d
N3 N 0.04184(7) 0.41385(10) 0.30270(6) 0.0230(3) Uani 1 1 d
N4 N 0.27863(7) 0.67344(10) 0.39060(6) 0.0236(3) Uani 1 1 d
C19 C 0.00599(10) 0.40209(16) 0.23573(8) 0.0275(4) Uani 1 1 d
H19A H -0.0233(8) 0.4615(13) 0.2164(7) 0.017(4) Uiso 1 1 d
H19B H -0.0240(8) 0.3399(13) 0.2213(7) 0.020(4) Uiso 1 1 d
C20 C 0.06090(10) 0.39488(14) 0.21766(9) 0.0293(4) Uani 1 1 d
H20A H 0.0939(9) 0.3373(13) 0.2391(7) 0.020(4) Uiso 1 1 d
H20B H 0.0361(9) 0.3877(12) 0.1733(8) 0.025(4) Uiso 1 1 d
C21 C 0.07283(10) 0.56951(14) 0.19546(8) 0.0277(4) Uani 1 1 d
H21A H 0.0247(10) 0.5838(13) 0.1886(7) 0.030(5) Uiso 1 1 d
H21B H 0.0672(9) 0.5519(13) 0.1572(8) 0.035(5) Uiso 1 1 d
C22 C 0.12194(10) 0.66009(15) 0.22327(8) 0.0288(4) Uani 1 1 d
H22A H 0.1673(9) 0.6472(12) 0.2279(7) 0.023(4) Uiso 1 1 d
H22B H 0.0999(9) 0.7214(13) 0.1978(7) 0.025(4) Uiso 1 1 d
C23 C 0.17185(9) 0.76841(14) 0.31243(8) 0.0280(4) Uani 1 1 d
H23A H 0.1621(8) 0.7848(12) 0.3444(7) 0.024(4) Uiso 1 1 d
H23B H 0.1536(9) 0.8239(13) 0.2811(8) 0.025(4) Uiso 1 1 d
C24 C 0.25178(9) 0.75171(14) 0.34180(8) 0.0261(4) Uani 1 1 d
H24A H 0.2611(8) 0.7288(11) 0.3110(7) 0.017(4) Uiso 1 1 d
H24B H 0.2791(9) 0.8191(13) 0.3588(7) 0.025(4) Uiso 1 1 d
C25 C 0.06372(9) 0.31279(13) 0.33340(8) 0.0264(4) Uani 1 1 d
H25A H 0.0816(8) 0.2712(12) 0.3126(7) 0.019(4) Uiso 1 1 d
H25B H 0.0212(9) 0.2768(13) 0.3307(7) 0.026(4) Uiso 1 1 d
C26 C 0.12218(10) 0.32411(15) 0.40038(8) 0.0279(4) Uani 1 1 d
H26A H 0.1046(8) 0.3655(12) 0.4233(7) 0.023(4) Uiso 1 1 d
H26B H 0.1372(9) 0.2549(15) 0.4180(8) 0.034(5) Uiso 1 1 d
C27 C 0.23349(10) 0.31859(13) 0.40485(9) 0.0278(4) Uani 1 1 d
H27A H 0.2101(8) 0.2762(12) 0.3659(7) 0.024(4) Uiso 1 1 d
H27B H 0.2580(9) 0.2696(13) 0.4407(8) 0.027(4) Uiso 1 1 d
C28 C 0.28814(9) 0.39127(14) 0.40773(8) 0.0268(4) Uani 1 1 d
H28A H 0.3107(9) 0.4319(13) 0.4467(8) 0.031(5) Uiso 1 1 d
H28B H 0.3268(9) 0.3536(13) 0.4073(7) 0.029(4) Uiso 1 1 d
C29 C 0.29792(10) 0.52014(14) 0.34558(8) 0.0267(4) Uani 1 1 d
H29A H 0.2665(8) 0.5490(11) 0.3030(7) 0.013(4) Uiso 1 1 d
H29B H 0.3345(9) 0.4770(13) 0.3472(7) 0.027(4) Uiso 1 1 d
C30 C 0.33291(9) 0.60599(14) 0.39213(8) 0.0268(4) Uani 1 1 d
H30A H 0.3630(9) 0.5753(12) 0.4351(8) 0.026(4) Uiso 1 1 d
H30B H 0.3649(10) 0.6438(14) 0.3833(8) 0.041(5) Uiso 1 1 d
C31 C -0.00167(10) 0.47425(15) 0.31966(9) 0.0303(4) Uani 1 1 d
H31A H 0.0100(9) 0.4520(13) 0.3619(8) 0.035(5) Uiso 1 1 d
H31B H -0.0518(10) 0.4649(13) 0.2899(8) 0.027(5) Uiso 1 1 d
C32 C 0.01655(10) 0.58758(15) 0.32349(9) 0.0320(4) Uani 1 1 d
H32A H 0.0099(8) 0.6099(13) 0.2867(8) 0.024(4) Uiso 1 1 d
H32B H -0.0134(9) 0.6296(14) 0.3327(8) 0.036(5) Uiso 1 1 d
C33 C 0.10885(11) 0.60842(17) 0.43050(8) 0.0351(4) Uani 1 1 d
H33A H 0.1070(10) 0.5350(16) 0.4456(8) 0.044(5) Uiso 1 1 d
H33B H 0.0718(9) 0.6465(13) 0.4315(7) 0.030(5) Uiso 1 1 d
C34 C 0.18044(11) 0.65807(15) 0.46999(9) 0.0336(4) Uani 1 1 d
H34A H 0.1820(9) 0.7248(14) 0.4550(8) 0.028(5) Uiso 1 1 d
H34B H 0.1929(9) 0.6637(13) 0.5119(9) 0.034(5) Uiso 1 1 d
C35 C 0.30093(10) 0.64473(15) 0.49448(8) 0.0318(4) Uani 1 1 d
H35A H 0.3383(10) 0.5848(14) 0.5060(8) 0.035(5) Uiso 1 1 d
H35B H 0.3141(9) 0.6805(14) 0.5332(8) 0.037(5) Uiso 1 1 d
C36 C 0.30223(11) 0.72025(14) 0.45034(8) 0.0289(4) Uani 1 1 d
H36A H 0.2724(9) 0.7785(13) 0.4449(7) 0.025(4) Uiso 1 1 d
H36B H 0.3505(10) 0.7476(13) 0.4695(8) 0.033(5) Uiso 1 1 d
Li3 Li 0.14437(15) 0.5668(2) 0.07525(13) 0.0286(6) Uani 1 1 d
O13 O 0.22718(7) 0.61993(10) 0.15025(6) 0.0440(3) Uani 1 1 d
O14 O 0.32543(12) 0.6903(2) 0.11470(9) 0.1112(8) Uani 1 1 d
O15 O 0.31822(6) 0.66414(9) 0.24334(5) 0.0311(3) Uani 1 1 d
O16 O 0.39795(8) 0.72159(12) 0.21640(8) 0.0604(4) Uani 1 1 d
C37 C 0.28659(9) 0.65461(12) 0.18440(8) 0.0268(4) Uani 1 1 d
C38 C 0.33852(13) 0.69222(18) 0.16628(11) 0.0537(6) Uani 1 1 d
B1 B 0.39286(12) 0.70554(18) 0.27049(11) 0.0388(5) Uani 1 1 d
F1 F 0.40104(7) 0.79674(11) 0.30009(7) 0.0808(5) Uani 1 1 d
F2 F 0.44207(6) 0.63358(10) 0.30898(6) 0.0634(4) Uani 1 1 d
O17 O 0.10310(6) 0.44195(9) 0.09166(5) 0.0276(3) Uani 1 1 d
O18 O 0.05692(6) 0.23995(9) 0.11067(5) 0.0303(3) Uani 1 1 d
O19 O 0.03480(6) 0.39512(8) -0.00754(5) 0.0266(3) Uani 1 1 d
O20 O -0.00116(6) 0.23185(8) 0.00731(5) 0.0238(3) Uani 1 1 d
C39 C 0.06338(9) 0.38205(12) 0.05148(7) 0.0216(3) Uani 1 1 d
C40 C 0.03972(8) 0.27628(12) 0.06172(7) 0.0220(4) Uani 1 1 d
B2 B -0.00974(10) 0.30223(15) -0.04151(8) 0.0227(4) Uani 1 1 d
F3 F -0.08166(5) 0.33148(7) -0.07950(4) 0.0267(2) Uani 1 1 d
F4 F 0.01414(5) 0.25816(8) -0.07539(4) 0.0344(2) Uani 1 1 d
O21 O 0.11080(7) 0.60930(9) -0.01473(5) 0.0322(3) Uani 1 1 d
O22 O 0.20793(7) 0.44644(11) 0.05344(6) 0.0436(3) Uani 1 1 d
O23 O 0.13426(7) 0.56438(9) -0.08723(5) 0.0329(3) Uani 1 1 d
O24 O 0.21357(6) 0.42629(9) -0.03099(5) 0.0325(3) Uani 1 1 d
C41 C 0.13994(9) 0.55710(13) -0.03422(8) 0.0265(4) Uani 1 1 d
C42 C 0.19178(9) 0.46940(13) 0.00218(8) 0.0288(4) Uani 1 1 d
B3 B 0.18068(12) 0.48253(16) -0.09157(9) 0.0319(5) Uani 1 1 d
F5 F 0.13883(6) 0.41769(8) -0.13940(5) 0.0445(3) Uani 1 1 d
F6 F 0.23353(6) 0.52789(8) -0.09632(5) 0.0490(3) Uani 1 1 d

loop_
_atom_site_aniso_label
_atom_site_aniso_U_11
_atom_site_aniso_U_22
_atom_site_aniso_U_33
_atom_site_aniso_U_23
_atom_site_aniso_U_13
_atom_site_aniso_U_12
Li1 0.0301(17) 0.0291(16) 0.0353(17) -0.0058(13) 0.0188(15) -0.0046(13)
O1 0.0268(7) 0.0397(7) 0.0302(7) -0.0089(6) 0.0123(6) -0.0031(6)
O2 0.0308(7) 0.0366(7) 0.0376(7) -0.0063(6) 0.0191(7) -0.0126(6)
O3 0.0315(7) 0.0199(6) 0.0326(6) -0.0047(5) 0.0220(6) -0.0046(5)
O4 0.0290(7) 0.0259(6) 0.0296(7) -0.0004(5) 0.0160(6) 0.0006(5)
O5 0.0366(8) 0.0349(7) 0.0517(8) 0.0111(6) 0.0305(7) 0.0075(6)
O6 0.0329(8) 0.0417(8) 0.0538(8) 0.0020(7) 0.0286(7) 0.0034(6)
N1 0.0263(8) 0.0228(7) 0.0240(7) -0.0041(6) 0.0134(7) -0.0022(6)
N2 0.0265(8) 0.0254(8) 0.0295(8) 0.0029(6) 0.0172(7) 0.0024(6)
C1 0.0356(11) 0.0396(12) 0.0241(10) -0.0034(8) 0.0165(9) -0.0025(9)
C2 0.0371(12) 0.0454(13) 0.0251(11) -0.0098(9) 0.0129(10) -0.0016(10)
C3 0.0233(11) 0.0553(14) 0.0392(13) -0.0105(11) 0.0104(11) -0.0066(10)
C4 0.0297(12) 0.0528(14) 0.0461(13) -0.0167(11) 0.0176(11) -0.0180(10)
C5 0.0412(12) 0.0228(11) 0.0625(14) -0.0026(10) 0.0366(12) -0.0063(9)
C6 0.0395(12) 0.0276(10) 0.0462(12) 0.0070(9) 0.0309(11) 0.0032(9)
C7 0.0257(10) 0.0266(10) 0.0275(10) 0.0009(8) 0.0162(9) -0.0008(7)
C8 0.0243(10) 0.0267(10) 0.0256(9) 0.0005(8) 0.0146(9) -0.0022(8)
C9 0.0395(11) 0.0187(9) 0.0301(10) -0.0050(8) 0.0215(10) -0.0047(8)
C10 0.0426(12) 0.0223(10) 0.0356(11) 0.0040(8) 0.0222(10) 0.0042(8)
C11 0.0346(12) 0.0296(10) 0.0364(11) -0.0032(8) 0.0240(10) 0.0029(9)
C12 0.0319(11) 0.0336(11) 0.0370(11) -0.0002(9) 0.0252(10) 0.0012(9)
C13 0.0403(12) 0.0263(10) 0.0392(11) -0.0083(8) 0.0264(11) -0.0027(9)
C14 0.0378(12) 0.0258(11) 0.0498(12) -0.0026(9) 0.0297(11) -0.0026(9)
C15 0.0385(12) 0.0316(11) 0.0589(14) 0.0202(10) 0.0320(11) 0.0136(9)
C16 0.0301(11) 0.0487(13) 0.0490(13) 0.0127(11) 0.0252(11) 0.0087(10)
C17 0.0299(11) 0.0393(12) 0.0247(10) 0.0037(9) 0.0118(10) 0.0007(9)
C18 0.0368(12) 0.0394(12) 0.0251(10) 0.0033(9) 0.0173(9) 0.0039(9)
Li2 0.0360(18) 0.0410(19) 0.0448(19) 0.0036(15) 0.0275(16) 0.0090(14)
O7 0.0253(7) 0.0336(7) 0.0255(6) 0.0083(5) 0.0136(6) 0.0043(5)
O8 0.0269(7) 0.0370(7) 0.0205(6) -0.0020(5) 0.0135(5) -0.0059(5)
O9 0.0275(7) 0.0218(6) 0.0368(7) -0.0036(5) 0.0186(6) -0.0015(5)
O10 0.0246(6) 0.0248(6) 0.0240(6) 0.0033(5) 0.0115(5) 0.0015(5)
O11 0.0342(7) 0.0314(7) 0.0278(6) -0.0017(5) 0.0211(6) 0.0017(5)
O12 0.0460(8) 0.0238(6) 0.0442(8) -0.0020(6) 0.0324(7) 0.0006(6)
N3 0.0227(8) 0.0276(8) 0.0213(7) 0.0018(6) 0.0134(7) 0.0025(6)
N4 0.0260(8) 0.0216(7) 0.0221(7) 0.0034(6) 0.0122(7) 0.0018(6)
C19 0.0257(10) 0.0289(10) 0.0249(10) -0.0019(8) 0.0115(9) -0.0031(9)
C20 0.0372(11) 0.0284(10) 0.0249(10) 0.0007(8) 0.0183(9) 0.0041(9)
C21 0.0272(11) 0.0356(11) 0.0186(9) 0.0049(8) 0.0112(8) 0.0031(8)
C22 0.0278(11) 0.0397(11) 0.0217(9) 0.0068(8) 0.0151(9) 0.0018(9)
C23 0.0300(10) 0.0272(10) 0.0262(10) 0.0028(8) 0.0148(9) 0.0014(8)
C24 0.0299(10) 0.0223(9) 0.0280(9) 0.0044(8) 0.0168(9) -0.0004(8)
C25 0.0299(10) 0.0252(9) 0.0296(10) 0.0003(8) 0.0197(9) -0.0037(8)
C26 0.0314(10) 0.0277(10) 0.0293(10) 0.0011(8) 0.0193(9) -0.0030(8)
C27 0.0285(10) 0.0215(9) 0.0312(10) 0.0016(8) 0.0145(9) 0.0021(8)
C28 0.0246(10) 0.0242(9) 0.0268(10) 0.0032(8) 0.0106(9) 0.0036(8)
C29 0.0261(10) 0.0292(10) 0.0297(10) 0.0053(8) 0.0181(9) 0.0044(8)
C30 0.0232(10) 0.0272(10) 0.0314(10) 0.0061(8) 0.0157(9) 0.0012(8)
C31 0.0231(11) 0.0418(12) 0.0297(10) -0.0006(9) 0.0167(9) 0.0012(8)
C32 0.0343(12) 0.0379(11) 0.0307(11) 0.0030(9) 0.0220(10) 0.0115(9)
C33 0.0453(13) 0.0408(12) 0.0321(11) -0.0041(9) 0.0294(10) 0.0004(10)
C34 0.0461(13) 0.0306(11) 0.0310(11) -0.0035(9) 0.0253(10) 0.0029(9)
C35 0.0372(11) 0.0316(10) 0.0248(10) -0.0007(8) 0.0154(9) -0.0010(9)
C36 0.0323(11) 0.0232(10) 0.0279(10) -0.0011(8) 0.0140(9) -0.0023(8)
Li3 0.0292(16) 0.0270(16) 0.0272(15) 0.0005(12) 0.0136(14) -0.0020(12)
O13 0.0289(8) 0.0364(8) 0.0438(8) -0.0081(6) 0.0041(7) 0.0018(6)
O14 0.1162(17) 0.178(2) 0.0646(12) 0.0395(13) 0.0652(13) 0.0117(16)
O15 0.0254(7) 0.0392(7) 0.0299(7) -0.0031(6) 0.0156(6) -0.0034(5)
O16 0.0423(9) 0.0707(11) 0.0756(11) 0.0050(9) 0.0366(9) -0.0163(8)
C37 0.0248(10) 0.0183(9) 0.0322(10) 0.0016(8) 0.0119(9) 0.0047(7)
C38 0.0580(16) 0.0664(16) 0.0484(14) 0.0205(12) 0.0363(14) 0.0096(12)
B1 0.0238(12) 0.0403(14) 0.0445(14) -0.0070(11) 0.0131(11) -0.0037(10)
F1 0.0509(8) 0.0594(9) 0.0945(11) -0.0443(8) 0.0139(8) -0.0086(7)
F2 0.0344(7) 0.0672(9) 0.0580(8) -0.0001(7) 0.0043(6) 0.0123(6)
O17 0.0286(7) 0.0235(6) 0.0264(6) -0.0036(5) 0.0118(6) -0.0046(5)
O18 0.0334(7) 0.0307(7) 0.0253(7) 0.0053(5) 0.0148(6) -0.0023(5)
O19 0.0300(7) 0.0255(6) 0.0219(6) 0.0011(5) 0.0124(6) -0.0057(5)
O20 0.0255(6) 0.0201(6) 0.0232(6) -0.0020(5) 0.0113(5) -0.0024(5)
C39 0.0223(9) 0.0227(9) 0.0216(9) 0.0001(7) 0.0131(8) 0.0018(7)
C40 0.0192(9) 0.0229(9) 0.0248(9) 0.0006(7) 0.0124(8) 0.0016(7)
B2 0.0210(10) 0.0267(10) 0.0197(10) -0.0028(8) 0.0105(9) -0.0006(8)
F3 0.0257(5) 0.0279(5) 0.0240(5) -0.0010(4) 0.0115(4) 0.0009(4)
F4 0.0327(6) 0.0453(6) 0.0305(5) -0.0083(5) 0.0204(5) 0.0000(5)
O21 0.0425(8) 0.0274(7) 0.0338(7) -0.0008(5) 0.0252(6) 0.0022(6)
O22 0.0436(8) 0.0609(9) 0.0248(7) 0.0134(6) 0.0173(7) 0.0140(7)
O23 0.0507(8) 0.0259(7) 0.0276(7) 0.0058(5) 0.0246(6) 0.0079(6)
O24 0.0374(8) 0.0322(7) 0.0303(7) 0.0045(5) 0.0197(6) 0.0087(6)
C41 0.0326(10) 0.0217(9) 0.0261(9) -0.0015(7) 0.0164(9) -0.0048(8)
C42 0.0286(10) 0.0309(10) 0.0261(10) 0.0011(8) 0.0141(9) 0.0000(8)
B3 0.0452(14) 0.0260(11) 0.0303(11) 0.0005(9) 0.0240(11) 0.0019(10)
F5 0.0640(8) 0.0334(6) 0.0338(6) -0.0054(5) 0.0247(6) 0.0020(5)
F6 0.0695(8) 0.0416(7) 0.0606(7) -0.0003(6) 0.0513(7) -0.0042(6)

loop_
_atom_type_symbol
_atom_type_description
_atom_type_scat_dispersion_real
_atom_type_scat_dispersion_imag
_atom_type_scat_source
C C 0.0033 0.0016 'International Tables Vol C Tables 4.2.6.8 and 6.1.1.4'
H H 0.0000 0.0000 'International Tables Vol C Tables 4.2.6.8 and 6.1.1.4'
B B 0.0013 0.0007 'International Tables Vol C Tables 4.2.6.8 and 6.1.1.4'
F F 0.0171 0.0103 'International Tables Vol C Tables 4.2.6.8 and 6.1.1.4'
Li Li -0.0003 0.0001 'International Tables Vol C Tables 4.2.6.8 and 6.1.1.4'
N N 0.0061 0.0033 'International Tables Vol C Tables 4.2.6.8 and 6.1.1.4'
O O 0.0106 0.0060 'International Tables Vol C Tables 4.2.6.8 and 6.1.1.4'

loop_
_geom_angle_atom_site_label_1
_geom_angle_atom_site_label_2
_geom_angle_atom_site_label_3
_geom_angle
_geom_angle_site_symmetry_1
_geom_angle_site_symmetry_3
O3 Li1 O2 178.65(19) . .
O3 Li1 O1 100.41(13) . .
O2 Li1 O1 78.25(11) . .
O3 Li1 O4 78.44(11) . .
O2 Li1 O4 101.50(12) . .
O1 Li1 O4 90.41(12) . .
O3 Li1 N1 74.06(10) . .
O2 Li1 N1 105.58(13) . .
O1 Li1 N1 77.44(10) . .
O4 Li1 N1 147.17(14) . .
O3 Li1 N2 107.50(13) . .
O2 Li1 N2 73.76(10) . .
O1 Li1 N2 145.67(14) . .
O4 Li1 N2 76.33(9) . .
N1 Li1 N2 129.03(14) . .
C3 O1 C2 112.89(15) . .
C3 O1 Li1 105.28(13) . .
C2 O1 Li1 112.79(13) . .
C4 O2 C5 114.80(14) . .
C4 O2 Li1 118.02(14) . .
C5 O2 Li1 125.38(14) . .
C9 O3 C8 114.22(12) . .
C9 O3 Li1 118.88(12) . .
C8 O3 Li1 126.25(12) . .
C11 O4 C10 113.94(14) . .
C11 O4 Li1 113.90(12) . .
C10 O4 Li1 105.20(12) . .
C14 O5 C15 114.26(14) . .
C17 O6 C16 113.46(14) . .
C1 N1 C13 109.39(14) . .
C1 N1 C7 111.08(13) . .
C13 N1 C7 110.94(14) . .
C1 N1 Li1 100.75(12) . .
C13 N1 Li1 121.20(12) . .
C7 N1 Li1 102.88(12) . .
C6 N2 C12 110.94(14) . .
C6 N2 C18 110.18(14) . .
C12 N2 C18 109.39(14) . .
C6 N2 Li1 101.89(12) . .
C12 N2 Li1 100.03(12) . .
C18 N2 Li1 123.72(12) . .
N1 C1 C2 111.33(15) . .
N1 C1 H1A 108.3(9) . .
C2 C1 H1A 108.2(9) . .
N1 C1 H1B 111.9(10) . .
C2 C1 H1B 110.7(10) . .
H1A C1 H1B 106.1(13) . .
O1 C2 C1 106.70(15) . .
O1 C2 H2A 109.1(10) . .
C1 C2 H2A 110.6(11) . .
O1 C2 H2B 108.4(10) . .
C1 C2 H2B 110.3(10) . .
H2A C2 H2B 111.6(15) . .
O1 C3 C4 111.10(17) . .
O1 C3 H3A 105.8(11) . .
C4 C3 H3A 108.9(10) . .
O1 C3 H3B 112.1(11) . .
C4 C3 H3B 109.8(12) . .
H3A C3 H3B 109.0(16) . .
O2 C4 C3 106.99(16) . .
O2 C4 H4A 106.7(12) . .
C3 C4 H4A 115.4(12) . .
O2 C4 H4B 109.8(11) . .
C3 C4 H4B 107.8(11) . .
H4A C4 H4B 110.1(17) . .
O2 C5 C6 108.40(14) . .
O2 C5 H5A 108.5(10) . .
C6 C5 H5A 111.8(10) . .
O2 C5 H5B 109.0(11) . .
C6 C5 H5B 111.1(11) . .
H5A C5 H5B 108.0(15) . .
N2 C6 C5 113.38(15) . .
N2 C6 H6A 105.8(10) . .
C5 C6 H6A 110.9(10) . .
N2 C6 H6B 109.2(11) . .
C5 C6 H6B 109.1(11) . .
H6A C6 H6B 108.2(14) . .
N1 C7 C8 112.43(14) . .
N1 C7 H7A 105.9(10) . .
C8 C7 H7A 110.6(10) . .
N1 C7 H7B 110.6(9) . .
C8 C7 H7B 108.4(9) . .
H7A C7 H7B 108.8(13) . .
O3 C8 C7 107.28(13) . .
O3 C8 H8A 109.6(10) . .
C7 C8 H8A 112.0(10) . .
O3 C8 H8B 110.4(9) . .
C7 C8 H8B 109.8(9) . .
H8A C8 H8B 107.7(14) . .
O3 C9 C10 106.26(14) . .
O3 C9 H9A 108.2(9) . .
C10 C9 H9A 115.2(9) . .
O3 C9 H9B 109.6(9) . .
C10 C9 H9B 109.0(9) . .
H9A C9 H9B 108.5(13) . .
O4 C10 C9 111.02(14) . .
O4 C10 H10A 104.4(10) . .
C9 C10 H10A 110.6(10) . .
O4 C10 H10B 113.0(10) . .
C9 C10 H10B 106.6(10) . .
H10A C10 H10B 111.3(14) . .
O4 C11 C12 107.62(15) . .
O4 C11 H11A 109.8(11) . .
C12 C11 H11A 111.1(12) . .
O4 C11 H11B 109.2(10) . .
C12 C11 H11B 107.3(10) . .
H11A C11 H11B 111.7(15) . .
N2 C12 C11 111.11(14) . .
N2 C12 H12A 108.2(10) . .
C11 C12 H12A 109.0(10) . .
N2 C12 H12B 113.6(10) . .
C11 C12 H12B 109.5(10) . .
H12A C12 H12B 105.2(13) . .
N1 C13 C14 114.86(15) . .
N1 C13 H13A 104.3(10) . .
C14 C13 H13A 107.9(10) . .
N1 C13 H13B 111.0(11) . .
C14 C13 H13B 110.4(11) . .
H13A C13 H13B 107.9(15) . .
O5 C14 C13 110.12(15) . .
O5 C14 H14A 107.5(11) . .
C13 C14 H14A 109.5(12) . .
O5 C14 H14B 111.4(10) . .
C13 C14 H14B 110.1(10) . .
H14A C14 H14B 108.1(15) . .
O5 C15 C16 112.11(16) . .
O5 C15 H15A 108.3(10) . .
C16 C15 H15A 112.7(9) . .
O5 C15 H15B 108.7(10) . .
C16 C15 H15B 106.5(11) . .
H15A C15 H15B 108.4(14) . .
O6 C16 C15 109.69(17) . .
O6 C16 H16A 111.9(11) . .
C15 C16 H16A 108.5(11) . .
O6 C16 H16B 110.8(10) . .
C15 C16 H16B 109.6(11) . .
H16A C16 H16B 106.3(16) . .
O6 C17 C18 110.72(16) . .
O6 C17 H17A 110.1(10) . .
C18 C17 H17A 106.6(10) . .
O6 C17 H17B 110.3(10) . .
C18 C17 H17B 109.9(9) . .
H17A C17 H17B 109.0(14) . .
N2 C18 C17 114.99(15) . .
N2 C18 H18A 108.4(11) . .
C17 C18 H18A 104.5(10) . .
N2 C18 H18B 110.1(10) . .
C17 C18 H18B 110.1(10) . .
H18A C18 H18B 108.5(15) . .
O11 Li2 O10 154.37(18) . .
O11 Li2 O8 82.36(11) . .
O10 Li2 O8 107.27(13) . .
O11 Li2 O7 121.84(15) . .
O10 Li2 O7 83.69(10) . .
O8 Li2 O7 69.59(10) . .
O11 Li2 O9 96.50(12) . .
O10 Li2 O9 71.96(10) . .
O8 Li2 O9 175.39(17) . .
O7 Li2 O9 114.60(14) . .
O11 Li2 N3 75.64(10) . .
O10 Li2 N3 118.92(14) . .
O8 Li2 N3 114.02(13) . .
O7 Li2 N3 71.58(10) . .
O9 Li2 N3 69.85(9) . .
C20 O7 C21 112.40(13) . .
C20 O7 Li2 112.77(12) . .
C21 O7 Li2 113.96(12) . .
C23 O8 C22 113.57(12) . .
C23 O8 Li2 118.52(13) . .
C22 O8 Li2 114.56(13) . .
C27 O9 C26 113.98(13) . .
C27 O9 Li2 108.77(11) . .
C26 O9 Li2 115.76(12) . .
C28 O10 C29 113.72(13) . .
C28 O10 Li2 114.87(12) . .
C29 O10 Li2 118.05(13) . .
C32 O11 C33 113.89(13) . .
C32 O11 Li2 108.13(13) . .
C33 O11 Li2 123.31(14) . .
C35 O12 C34 113.70(14) . .
C25 N3 C19 110.78(13) . .
C25 N3 C31 112.93(13) . .
C19 N3 C31 112.23(14) . .
C25 N3 Li2 109.59(12) . .
C19 N3 Li2 107.96(12) . .
C31 N3 Li2 102.94(12) . .
C30 N4 C36 113.19(14) . .
C30 N4 C24 112.44(13) . .
C36 N4 C24 111.60(13) . .
N3 C19 C20 110.68(15) . .
N3 C19 H19A 108.4(9) . .
C20 C19 H19A 108.5(9) . .
N3 C19 H19B 111.0(9) . .
C20 C19 H19B 108.6(9) . .
H19A C19 H19B 109.6(13) . .
O7 C20 C19 111.19(14) . .
O7 C20 H20A 104.7(9) . .
C19 C20 H20A 110.2(9) . .
O7 C20 H20B 109.5(10) . .
C19 C20 H20B 109.3(9) . .
H20A C20 H20B 111.7(13) . .
O7 C21 C22 107.22(14) . .
O7 C21 H21A 110.0(10) . .
C22 C21 H21A 111.6(10) . .
O7 C21 H21B 108.8(11) . .
C22 C21 H21B 110.1(10) . .
H21A C21 H21B 109.0(14) . .
O8 C22 C21 106.63(13) . .
O8 C22 H22A 110.4(9) . .
C21 C22 H22A 111.2(10) . .
O8 C22 H22B 108.8(9) . .
C21 C22 H22B 110.1(10) . .
H22A C22 H22B 109.6(13) . .
O8 C23 C24 111.93(14) . .
O8 C23 H23A 106.6(9) . .
C24 C23 H23A 109.3(9) . .
O8 C23 H23B 106.8(9) . .
C24 C23 H23B 111.5(9) . .
H23A C23 H23B 110.6(13) . .
N4 C24 C23 110.68(13) . .
N4 C24 H24A 109.1(9) . .
C23 C24 H24A 109.5(9) . .
N4 C24 H24B 110.4(9) . .
C23 C24 H24B 110.8(9) . .
H24A C24 H24B 106.2(12) . .
N3 C25 C26 111.24(14) . .
N3 C25 H25A 107.8(9) . .
C26 C25 H25A 109.5(9) . .
N3 C25 H25B 110.4(9) . .
C26 C25 H25B 108.2(9) . .
H25A C25 H25B 109.7(13) . .
O9 C26 C25 111.17(13) . .
O9 C26 H26A 105.5(9) . .
C25 C26 H26A 111.1(9) . .
O9 C26 H26B 110.4(10) . .
C25 C26 H26B 108.1(10) . .
H26A C26 H26B 110.6(13) . .
O9 C27 C28 106.35(14) . .
O9 C27 H27A 111.3(9) . .
C28 C27 H27A 111.0(9) . .
O9 C27 H27B 111.1(9) . .
C28 C27 H27B 109.2(9) . .
H27A C27 H27B 107.9(13) . .
O10 C28 C27 106.95(14) . .
O10 C28 H28A 111.4(10) . .
C27 C28 H28A 109.5(9) . .
O10 C28 H28B 110.0(10) . .
C27 C28 H28B 111.4(10) . .
H28A C28 H28B 107.6(14) . .
O10 C29 C30 112.94(13) . .
O10 C29 H29A 105.1(8) . .
C30 C29 H29A 110.8(8) . .
O10 C29 H29B 108.9(10) . .
C30 C29 H29B 109.5(10) . .
H29A C29 H29B 109.4(12) . .
N4 C30 C29 110.89(14) . .
N4 C30 H30A 107.9(9) . .
C29 C30 H30A 109.6(9) . .
N4 C30 H30B 112.0(11) . .
C29 C30 H30B 107.8(11) . .
H30A C30 H30B 108.7(14) . .
N3 C31 C32 110.05(14) . .
N3 C31 H31A 109.7(10) . .
C32 C31 H31A 107.4(10) . .
N3 C31 H31B 110.5(10) . .
C32 C31 H31B 109.1(10) . .
H31A C31 H31B 110.1(14) . .
O11 C32 C31 111.78(15) . .
O11 C32 H32A 104.6(10) . .
C31 C32 H32A 110.2(10) . .
O11 C32 H32B 109.9(10) . .
C31 C32 H32B 111.5(10) . .
H32A C32 H32B 108.5(14) . .
O11 C33 C34 108.82(14) . .
O11 C33 H33A 111.5(10) . .
C34 C33 H33A 112.3(10) . .
O11 C33 H33B 108.2(10) . .
C34 C33 H33B 111.2(10) . .
H33A C33 H33B 104.8(14) . .
O12 C34 C33 108.65(15) . .
O12 C34 H34A 108.2(10) . .
C33 C34 H34A 111.6(10) . .
O12 C34 H34B 107.5(10) . .
C33 C34 H34B 111.2(10) . .
H34A C34 H34B 109.6(14) . .
O12 C35 C36 113.37(15) . .
O12 C35 H35A 105.3(9) . .
C36 C35 H35A 111.2(9) . .
O12 C35 H35B 109.2(10) . .
C36 C35 H35B 110.1(10) . .
H35A C35 H35B 107.4(14) . .
N4 C36 C35 112.64(15) . .
N4 C36 H36A 110.0(10) . .
C35 C36 H36A 109.3(10) . .
N4 C36 H36B 111.2(10) . .
C35 C36 H36B 108.1(10) . .
H36A C36 H36B 105.3(14) . .
O13 Li3 F3 91.15(13) . 3_565
O13 Li3 O17 111.42(14) . .
F3 Li3 O17 96.73(13) 3_565 .
O13 Li3 O21 126.61(15) . .
F3 Li3 O21 92.58(12) 3_565 .
O17 Li3 O21 120.92(14) . .
O13 Li3 O22 96.41(13) . .
F3 Li3 O22 171.07(15) 3_565 .
O17 Li3 O22 84.96(11) . .
O21 Li3 O22 79.10(10) . .
O13 Li3 C41 122.18(13) . .
F3 Li3 C41 116.57(13) 3_565 .
O17 Li3 C41 113.90(12) . .
O21 Li3 C41 23.99(6) . .
O22 Li3 C41 55.13(7) . .
C37 O13 Li3 158.90(15) . .
C37 O15 B1 110.34(14) . .
C38 O16 B1 110.55(15) . .
O13 C37 O15 125.68(16) . .
O13 C37 C38 126.29(18) . .
O15 C37 C38 108.01(16) . .
O14 C38 O16 128.2(2) . .
O14 C38 C37 123.9(2) . .
O16 C38 C37 107.82(17) . .
F1 B1 F2 111.53(18) . .
F1 B1 O16 110.73(19) . .
F2 B1 O16 110.50(17) . .
F1 B1 O15 110.71(16) . .
F2 B1 O15 109.83(17) . .
O16 B1 O15 103.24(16) . .
C39 O17 Li3 122.37(13) . .
C39 O19 B2 109.36(12) . .
C40 O20 B2 109.76(12) . .
O17 C39 O19 126.05(15) . .
O17 C39 C40 125.33(14) . .
O19 C39 C40 108.60(13) . .
O18 C40 O20 126.52(15) . .
O18 C40 C39 125.71(15) . .
O20 C40 C39 107.74(13) . .
F4 B2 F3 110.24(13) . .
F4 B2 O20 111.74(14) . .
F3 B2 O20 110.07(13) . .
F4 B2 O19 110.70(13) . .
F3 B2 O19 109.45(14) . .
O20 B2 O19 104.50(12) . .
B2 F3 Li3 135.54(12) . 3_565
C41 O21 Li3 111.25(13) . .
C42 O22 Li3 103.59(13) . .
C41 O23 B3 109.64(13) . .
C42 O24 B3 109.29(13) . .
O21 C41 O23 128.23(16) . .
O21 C41 C42 123.23(15) . .
O23 C41 C42 108.54(14) . .
O21 C41 Li3 44.75(10) . .
O23 C41 Li3 172.66(13) . .
C42 C41 Li3 78.51(11) . .
O22 C42 O24 127.93(16) . .
O22 C42 C41 122.76(15) . .
O24 C42 C41 109.30(14) . .
F5 B3 F6 112.24(15) . .
F5 B3 O24 110.88(15) . .
F6 B3 O24 109.93(16) . .
F5 B3 O23 109.96(16) . .
F6 B3 O23 110.27(15) . .
O24 B3 O23 103.21(13) . .

loop_
_geom_bond_atom_site_label_1
_geom_bond_atom_site_label_2
_geom_bond_distance
_geom_bond_site_symmetry_2
Li1 O3 2.001(3) .
Li1 O2 2.025(3) .
Li1 O1 2.157(3) .
Li1 O4 2.187(3) .
Li1 N1 2.400(3) .
Li1 N2 2.443(3) .
O1 C3 1.429(2) .
O1 C2 1.439(2) .
O2 C4 1.428(2) .
O2 C5 1.431(2) .
O3 C9 1.428(2) .
O3 C8 1.4286(19) .
O4 C11 1.430(2) .
O4 C10 1.431(2) .
O5 C14 1.426(2) .
O5 C15 1.428(2) .
O6 C17 1.415(2) .
O6 C16 1.433(2) .
N1 C1 1.472(2) .
N1 C13 1.476(2) .
N1 C7 1.477(2) .
N2 C6 1.472(2) .
N2 C12 1.478(2) .
N2 C18 1.483(2) .
C1 C2 1.504(3) .
C1 H1A 1.000(17) .
C1 H1B 1.030(17) .
C2 H2A 1.03(2) .
C2 H2B 1.006(19) .
C3 C4 1.502(3) .
C3 H3A 1.017(19) .
C3 H3B 0.97(2) .
C4 H4A 0.97(2) .
C4 H4B 0.98(2) .
C5 C6 1.502(3) .
C5 H5A 0.995(17) .
C5 H5B 0.95(2) .
C6 H6A 0.980(17) .
C6 H6B 0.975(18) .
C7 C8 1.511(2) .
C7 H7A 0.947(17) .
C7 H7B 1.017(16) .
C8 H8A 1.005(18) .
C8 H8B 0.997(17) .
C9 C10 1.507(3) .
C9 H9A 0.999(16) .
C9 H9B 1.016(16) .
C10 H10A 1.012(19) .
C10 H10B 1.017(18) .
C11 C12 1.503(3) .
C11 H11A 0.920(19) .
C11 H11B 0.989(18) .
C12 H12A 0.967(17) .
C12 H12B 1.019(18) .
C13 C14 1.497(3) .
C13 H13A 1.01(2) .
C13 H13B 0.964(19) .
C14 H14A 1.00(2) .
C14 H14B 0.953(17) .
C15 C16 1.495(3) .
C15 H15A 0.994(18) .
C15 H15B 1.005(19) .
C16 H16A 0.98(2) .
C16 H16B 1.01(2) .
C17 C18 1.501(3) .
C17 H17A 0.990(18) .
C17 H17B 0.977(17) .
C18 H18A 0.980(19) .
C18 H18B 0.968(18) .
Li2 O11 2.105(3) .
Li2 O10 2.175(3) .
Li2 O8 2.339(3) .
Li2 O7 2.346(3) .
Li2 O9 2.405(3) .
Li2 N3 2.548(4) .
O7 C20 1.427(2) .
O7 C21 1.429(2) .
O8 C23 1.429(2) .
O8 C22 1.4296(19) .
O9 C27 1.415(2) .
O9 C26 1.429(2) .
O10 C28 1.4275(19) .
O10 C29 1.4326(19) .
O11 C32 1.433(2) .
O11 C33 1.434(2) .
O12 C35 1.416(2) .
O12 C34 1.420(2) .
N3 C25 1.466(2) .
N3 C19 1.468(2) .
N3 C31 1.469(2) .
N4 C30 1.459(2) .
N4 C36 1.463(2) .
N4 C24 1.466(2) .
C19 C20 1.510(2) .
C19 H19A 0.951(16) .
C19 H19B 0.976(16) .
C20 H20A 0.976(16) .
C20 H20B 0.970(17) .
C21 C22 1.488(3) .
C21 H21A 0.991(17) .
C21 H21B 0.952(18) .
C22 H22A 0.952(16) .
C22 H22B 0.974(17) .
C23 C24 1.509(2) .
C23 H23A 0.978(16) .
C23 H23B 0.988(17) .
C24 H24A 0.966(15) .
C24 H24B 1.013(17) .
C25 C26 1.505(2) .
C25 H25A 0.976(15) .
C25 H25B 1.011(16) .
C26 H26A 1.013(16) .
C26 H26B 0.976(18) .
C27 C28 1.493(2) .
C27 H27A 1.008(16) .
C27 H27B 1.003(17) .
C28 H28A 0.996(18) .
C28 H28B 0.983(17) .
C29 C30 1.505(2) .
C29 H29A 1.003(15) .
C29 H29B 0.960(17) .
C30 H30A 1.016(17) .
C30 H30B 0.976(18) .
C31 C32 1.505(3) .
C31 H31A 1.016(18) .
C31 H31B 0.954(18) .
C32 H32A 0.923(16) .
C32 H32B 0.975(18) .
C33 C34 1.484(3) .
C33 H33A 1.03(2) .
C33 H33B 0.962(17) .
C34 H34A 0.952(18) .
C34 H34B 0.961(18) .
C35 C36 1.508(2) .
C35 H35A 1.048(18) .
C35 H35B 0.989(18) .
C36 H36A 0.956(17) .
C36 H36B 0.964(18) .
Li3 O13 1.933(3) .
Li3 F3 1.947(3) 3_565
Li3 O17 2.001(3) .
Li3 O21 2.091(3) .
Li3 O22 2.348(3) .
Li3 C41 2.768(3) .
O13 C37 1.202(2) .
O14 C38 1.198(3) .
O15 C37 1.291(2) .
O15 B1 1.494(2) .
O16 C38 1.306(3) .
O16 B1 1.469(3) .
C37 C38 1.524(3) .
B1 F1 1.360(3) .
B1 F2 1.365(3) .
O17 C39 1.2083(19) .
O18 C40 1.1991(18) .
O19 C39 1.3059(19) .
O19 B2 1.497(2) .
O20 C40 1.3215(19) .
O20 B2 1.478(2) .
C39 C40 1.533(2) .
B2 F4 1.3594(19) .
B2 F3 1.392(2) .
F3 Li3 1.947(3) 3_565
O21 C41 1.2077(19) .
O22 C42 1.2045(19) .
O23 C41 1.3044(19) .
O23 B3 1.513(2) .
O24 C42 1.3054(19) .
O24 B3 1.506(2) .
C41 C42 1.520(2) .
B3 F5 1.359(2) .
B3 F6 1.362(2) .

loop_
_geom_torsion_atom_site_label_1
_geom_torsion_atom_site_label_2
_geom_torsion_atom_site_label_3
_geom_torsion_atom_site_label_4
_geom_torsion
_geom_torsion_site_symmetry_1
_geom_torsion_site_symmetry_4
O3 Li1 O1 C3 150.99(14) . .
O2 Li1 O1 C3 -28.98(14) . .
O4 Li1 O1 C3 72.68(14) . .
N1 Li1 O1 C3 -138.09(13) . .
N2 Li1 O1 C3 6.8(3) . .
O3 Li1 O1 C2 -85.50(16) . .
O2 Li1 O1 C2 94.53(14) . .
O4 Li1 O1 C2 -163.81(13) . .
N1 Li1 O1 C2 -14.58(14) . .
N2 Li1 O1 C2 130.3(2) . .
O3 Li1 O2 C4 5(7) . .
O1 Li1 O2 C4 5.63(17) . .
O4 Li1 O2 C4 -82.37(17) . .
N1 Li1 O2 C4 78.86(18) . .
N2 Li1 O2 C4 -154.28(14) . .
O3 Li1 O2 C5 168(7) . .
O1 Li1 O2 C5 169.54(14) . .
O4 Li1 O2 C5 81.53(18) . .
N1 Li1 O2 C5 -117.24(16) . .
N2 Li1 O2 C5 9.62(16) . .
O2 Li1 O3 C9 -87(7) . .
O1 Li1 O3 C9 -88.40(15) . .
O4 Li1 O3 C9 -0.13(15) . .
N1 Li1 O3 C9 -162.00(12) . .
N2 Li1 O3 C9 71.36(17) . .
O2 Li1 O3 C8 83(7) . .
O1 Li1 O3 C8 81.79(18) . .
O4 Li1 O3 C8 170.06(13) . .
N1 Li1 O3 C8 8.19(17) . .
N2 Li1 O3 C8 -118.45(15) . .
O3 Li1 O4 C11 100.32(14) . .
O2 Li1 O4 C11 -81.06(16) . .
O1 Li1 O4 C11 -159.14(12) . .
N1 Li1 O4 C11 133.8(3) . .
N2 Li1 O4 C11 -11.13(14) . .
O3 Li1 O4 C10 -25.15(14) . .
O2 Li1 O4 C10 153.48(13) . .
O1 Li1 O4 C10 75.39(13) . .
N1 Li1 O4 C10 8.3(3) . .
N2 Li1 O4 C10 -136.59(12) . .
O3 Li1 N1 C1 87.35(13) . .
O2 Li1 N1 C1 -91.30(15) . .
O1 Li1 N1 C1 -17.49(13) . .
O4 Li1 N1 C1 53.1(3) . .
N2 Li1 N1 C1 -172.81(16) . .
O3 Li1 N1 C13 -151.98(14) . .
O2 Li1 N1 C13 29.4(2) . .
O1 Li1 N1 C13 103.18(15) . .
O4 Li1 N1 C13 173.8(2) . .
N2 Li1 N1 C13 -52.1(2) . .
O3 Li1 N1 C7 -27.43(13) . .
O2 Li1 N1 C7 153.92(13) . .
O1 Li1 N1 C7 -132.26(12) . .
O4 Li1 N1 C7 -61.6(3) . .
N2 Li1 N1 C7 72.42(19) . .
O3 Li1 N2 C6 152.55(14) . .
O2 Li1 N2 C6 -27.96(13) . .
O1 Li1 N2 C6 -64.6(3) . .
O4 Li1 N2 C6 -134.49(12) . .
N1 Li1 N2 C6 69.16(19) . .
O3 Li1 N2 C12 -93.37(15) . .
O2 Li1 N2 C12 86.12(13) . .
O1 Li1 N2 C12 49.5(3) . .
O4 Li1 N2 C12 -20.40(12) . .
N1 Li1 N2 C12 -176.76(16) . .
O3 Li1 N2 C18 28.2(2) . .
O2 Li1 N2 C18 -152.32(14) . .
O1 Li1 N2 C18 171.1(2) . .
O4 Li1 N2 C18 101.15(15) . .
N1 Li1 N2 C18 -55.2(2) . .
C13 N1 C1 C2 -81.38(18) . .
C7 N1 C1 C2 155.82(15) . .
Li1 N1 C1 C2 47.37(18) . .
C3 O1 C2 C1 163.25(16) . .
Li1 O1 C2 C1 44.1(2) . .
N1 C1 C2 O1 -64.3(2) . .
C2 O1 C3 C4 -75.1(2) . .
Li1 O1 C3 C4 48.3(2) . .
C5 O2 C4 C3 -147.52(16) . .
Li1 O2 C4 C3 18.1(2) . .
O1 C3 C4 O2 -44.7(2) . .
C4 O2 C5 C6 175.87(16) . .
Li1 O2 C5 C6 11.5(2) . .
C12 N2 C6 C5 -61.52(19) . .
C18 N2 C6 C5 177.20(15) . .
Li1 N2 C6 C5 44.21(17) . .
O2 C5 C6 N2 -40.1(2) . .
C1 N1 C7 C8 -63.06(18) . .
C13 N1 C7 C8 175.04(14) . .
Li1 N1 C7 C8 44.00(16) . .
C9 O3 C8 C7 -176.08(14) . .
Li1 O3 C8 C7 13.3(2) . .
N1 C7 C8 O3 -40.16(19) . .
C8 O3 C9 C10 -147.18(14) . .
Li1 O3 C9 C10 24.2(2) . .
C11 O4 C10 C9 -79.20(18) . .
Li1 O4 C10 C9 46.24(18) . .
O3 C9 C10 O4 -47.10(19) . .
C10 O4 C11 C12 161.82(14) . .
Li1 O4 C11 C12 41.13(19) . .
C6 N2 C12 C11 156.57(16) . .
C18 N2 C12 C11 -81.68(19) . .
Li1 N2 C12 C11 49.61(18) . .
O4 C11 C12 N2 -64.4(2) . .
C1 N1 C13 C14 167.46(15) . .
C7 N1 C13 C14 -69.65(19) . .
Li1 N1 C13 C14 51.1(2) . .
C15 O5 C14 C13 -169.70(15) . .
N1 C13 C14 O5 85.1(2) . .
C14 O5 C15 C16 91.78(19) . .
C17 O6 C16 C15 149.70(16) . .
O5 C15 C16 O6 -73.3(2) . .
C16 O6 C17 C18 168.20(15) . .
C6 N2 C18 C17 -87.52(19) . .
C12 N2 C18 C17 150.27(16) . .
Li1 N2 C18 C17 33.1(2) . .
O6 C17 C18 N2 65.7(2) . .
O11 Li2 O7 C20 -79.6(2) . .
O10 Li2 O7 C20 102.78(13) . .
O8 Li2 O7 C20 -146.13(12) . .
O9 Li2 O7 C20 35.94(17) . .
N3 Li2 O7 C20 -20.56(13) . .
O11 Li2 O7 C21 50.1(2) . .
O10 Li2 O7 C21 -127.52(12) . .
O8 Li2 O7 C21 -16.44(13) . .
O9 Li2 O7 C21 165.64(13) . .
N3 Li2 O7 C21 109.13(12) . .
O11 Li2 O8 C23 76.85(15) . .
O10 Li2 O8 C23 -78.78(17) . .
O7 Li2 O8 C23 -154.99(11) . .
O9 Li2 O8 C23 0.8(18) . .
N3 Li2 O8 C23 147.35(13) . .
O11 Li2 O8 C22 -144.68(12) . .
O10 Li2 O8 C22 59.69(18) . .
O7 Li2 O8 C22 -16.52(13) . .
O9 Li2 O8 C22 139.3(17) . .
N3 Li2 O8 C22 -74.18(16) . .
O11 Li2 O9 C27 -171.85(13) . .
O10 Li2 O9 C27 -15.33(13) . .
O8 Li2 O9 C27 -96.4(17) . .
O7 Li2 O9 C27 58.64(17) . .
N3 Li2 O9 C27 116.07(11) . .
O11 Li2 O9 C26 58.31(16) . .
O10 Li2 O9 C26 -145.17(12) . .
O8 Li2 O9 C26 133.8(17) . .
O7 Li2 O9 C26 -71.20(16) . .
N3 Li2 O9 C26 -13.77(13) . .
O11 Li2 O10 C28 47.4(4) . .
O8 Li2 O10 C28 156.39(13) . .
O7 Li2 O10 C28 -137.30(12) . .
O9 Li2 O10 C28 -18.84(14) . .
N3 Li2 O10 C28 -72.41(18) . .
O11 Li2 O10 C29 -91.2(4) . .
O8 Li2 O10 C29 17.85(19) . .
O7 Li2 O10 C29 84.16(14) . .
O9 Li2 O10 C29 -157.38(11) . .
N3 Li2 O10 C29 149.06(13) . .
O10 Li2 O11 C32 -160.6(4) . .
O8 Li2 O11 C32 85.05(13) . .
O7 Li2 O11 C32 24.9(2) . .
O9 Li2 O11 C32 -99.45(14) . .
N3 Li2 O11 C32 -32.22(13) . .
O10 Li2 O11 C33 -24.1(5) . .
O8 Li2 O11 C33 -138.48(14) . .
O7 Li2 O11 C33 161.35(15) . .
O9 Li2 O11 C33 37.02(19) . .
N3 Li2 O11 C33 104.24(15) . .
O11 Li2 N3 C25 -117.38(12) . .
O10 Li2 N3 C25 39.81(18) . .
O8 Li2 N3 C25 167.94(12) . .
O7 Li2 N3 C25 111.37(11) . .
O9 Li2 N3 C25 -14.76(11) . .
O11 Li2 N3 C19 121.88(13) . .
O10 Li2 N3 C19 -80.93(18) . .
O8 Li2 N3 C19 47.20(17) . .
O7 Li2 N3 C19 -9.37(13) . .
O9 Li2 N3 C19 -135.50(12) . .
O11 Li2 N3 C31 3.02(13) . .
O10 Li2 N3 C31 160.21(15) . .
O8 Li2 N3 C31 -71.65(15) . .
O7 Li2 N3 C31 -128.23(11) . .
O9 Li2 N3 C31 105.64(11) . .
C25 N3 C19 C20 -83.47(17) . .
C31 N3 C19 C20 149.27(15) . .
Li2 N3 C19 C20 36.52(18) . .
C21 O7 C20 C19 -81.64(17) . .
Li2 O7 C20 C19 48.84(19) . .
N3 C19 C20 O7 -58.5(2) . .
C20 O7 C21 C22 175.13(13) . .
Li2 O7 C21 C22 45.25(17) . .
C23 O8 C22 C21 -174.36(14) . .
Li2 O8 C22 C21 45.10(18) . .
O7 C21 C22 O8 -58.11(18) . .
C22 O8 C23 C24 -78.23(18) . .
Li2 O8 C23 C24 60.63(17) . .
C30 N4 C24 C23 141.63(15) . .
C36 N4 C24 C23 -89.93(17) . .
O8 C23 C24 N4 -63.75(18) . .
C19 N3 C25 C26 159.46(14) . .
C31 N3 C25 C26 -73.67(18) . .
Li2 N3 C25 C26 40.45(16) . .
C27 O9 C26 C25 -86.80(18) . .
Li2 O9 C26 C25 40.48(19) . .
N3 C25 C26 O9 -54.73(19) . .
C26 O9 C27 C28 175.10(14) . .
Li2 O9 C27 C28 44.29(17) . .
C29 O10 C28 C27 -170.26(13) . .
Li2 O10 C28 C27 49.40(18) . .
O9 C27 C28 O10 -61.66(17) . .
C28 O10 C29 C30 -71.90(18) . .
Li2 O10 C29 C30 67.09(19) . .
C36 N4 C30 C29 149.68(14) . .
C24 N4 C30 C29 -82.72(17) . .
O10 C29 C30 N4 -58.69(19) . .
C25 N3 C31 C32 143.64(15) . .
C19 N3 C31 C32 -90.27(18) . .
Li2 N3 C31 C32 25.56(18) . .
C33 O11 C32 C31 -79.08(18) . .
Li2 O11 C32 C31 61.90(17) . .
N3 C31 C32 O11 -59.39(19) . .
C32 O11 C33 C34 -163.75(15) . .
Li2 O11 C33 C34 62.0(2) . .
C35 O12 C34 C33 166.57(14) . .
O11 C33 C34 O12 -64.9(2) . .
C34 O12 C35 C36 -77.31(19) . .
C30 N4 C36 C35 -75.49(19) . .
C24 N4 C36 C35 156.46(15) . .
O12 C35 C36 N4 -53.5(2) . .
F3 Li3 O13 C37 -126.2(4) 3_565 .
O17 Li3 O13 C37 136.1(4) . .
O21 Li3 O13 C37 -32.1(5) . .
O22 Li3 O13 C37 49.1(4) . .
C41 Li3 O13 C37 -3.4(5) . .
Li3 O13 C37 O15 -169.4(3) . .
Li3 O13 C37 C38 8.8(5) . .
B1 O15 C37 O13 177.28(17) . .
B1 O15 C37 C38 -1.22(19) . .
B1 O16 C38 O14 -176.5(3) . .
B1 O16 C38 C37 1.1(2) . .
O13 C37 C38 O14 -0.7(4) . .
O15 C37 C38 O14 177.8(2) . .
O13 C37 C38 O16 -178.42(17) . .
O15 C37 C38 O16 0.1(2) . .
C38 O16 B1 F1 -120.3(2) . .
C38 O16 B1 F2 115.6(2) . .
C38 O16 B1 O15 -1.8(2) . .
C37 O15 B1 F1 120.36(18) . .
C37 O15 B1 F2 -116.04(17) . .
C37 O15 B1 O16 1.8(2) . .
O13 Li3 O17 C39 -161.69(14) . .
F3 Li3 O17 C39 104.41(15) 3_565 .
O21 Li3 O17 C39 7.3(2) . .
O22 Li3 O17 C39 -66.78(16) . .
C41 Li3 O17 C39 -18.6(2) . .
Li3 O17 C39 O19 -9.0(2) . .
Li3 O17 C39 C40 169.32(14) . .
B2 O19 C39 O17 178.83(15) . .
B2 O19 C39 C40 0.25(16) . .
B2 O20 C40 O18 179.84(15) . .
B2 O20 C40 C39 -1.78(16) . .
O17 C39 C40 O18 0.8(3) . .
O19 C39 C40 O18 179.37(15) . .
O17 C39 C40 O20 -177.60(14) . .
O19 C39 C40 O20 0.98(16) . .
C40 O20 B2 F4 121.65(14) . .
C40 O20 B2 F3 -115.52(14) . .
C40 O20 B2 O19 1.91(16) . .
C39 O19 B2 F4 -121.70(14) . .
C39 O19 B2 F3 116.59(13) . .
C39 O19 B2 O20 -1.26(16) . .
F4 B2 F3 Li3 -155.61(15) . 3_565
O20 B2 F3 Li3 80.7(2) . 3_565
O19 B2 F3 Li3 -33.6(2) . 3_565
O13 Li3 O21 C41 87.8(2) . .
F3 Li3 O21 C41 -178.81(13) 3_565 .
O17 Li3 O21 C41 -79.39(19) . .
O22 Li3 O21 C41 -2.07(14) . .
O13 Li3 O22 C42 -124.45(14) . .
F3 Li3 O22 C42 23.2(10) 3_565 .
O17 Li3 O22 C42 124.52(14) . .
O21 Li3 O22 C42 1.68(14) . .
C41 Li3 O22 C42 0.65(12) . .
Li3 O21 C41 O23 -177.12(16) . .
Li3 O21 C41 C42 2.3(2) . .
B3 O23 C41 O21 -179.99(18) . .
B3 O23 C41 C42 0.52(18) . .
B3 O23 C41 Li3 163.9(10) . .
O13 Li3 C41 O21 -108.6(2) . .
F3 Li3 C41 O21 1.33(14) 3_565 .
O17 Li3 C41 O21 112.73(19) . .
O22 Li3 C41 O21 177.52(17) . .
O13 Li3 C41 O23 -90.6(11) . .
F3 Li3 C41 O23 19.4(11) 3_565 .
O17 Li3 C41 O23 130.8(10) . .
O21 Li3 C41 O23 18.0(10) . .
O22 Li3 C41 O23 -164.5(11) . .
O13 Li3 C41 C42 73.36(17) . .
F3 Li3 C41 C42 -176.70(16) 3_565 .
O17 Li3 C41 C42 -65.30(15) . .
O21 Li3 C41 C42 -178.03(18) . .
O22 Li3 C41 C42 -0.51(9) . .
Li3 O22 C42 O24 179.28(17) . .
Li3 O22 C42 C41 -1.2(2) . .
B3 O24 C42 O22 -178.58(18) . .
B3 O24 C42 C41 1.81(19) . .
O21 C41 C42 O22 -0.7(3) . .
O23 C41 C42 O22 178.84(16) . .
Li3 C41 C42 O22 0.97(17) . .
O21 C41 C42 O24 178.95(16) . .
O23 C41 C42 O24 -1.53(19) . .
Li3 C41 C42 O24 -179.39(14) . .
C42 O24 B3 F5 -119.15(16) . .
C42 O24 B3 F6 116.16(16) . .
C42 O24 B3 O23 -1.46(18) . .
C41 O23 B3 F5 118.82(15) . .
C41 O23 B3 F6 -116.89(16) . .
C41 O23 B3 O24 0.48(18) . .

loop_
_platon_squeeze_void_nr
_platon_squeeze_void_average_x
_platon_squeeze_void_average_y
_platon_squeeze_void_average_z
_platon_squeeze_void_volume
_platon_squeeze_void_count_electrons
_platon_squeeze_void_content
1 0.500 0.031 0.500 405 85 ' '
2 0.500 0.014 0.000 405 85 ' '
